data_7101608
loop_
_publ_author_name
'Enders, Dieter'
'Gasperi, Tecla'

_publ_section_title
;
 Proline organocatalysis as a new tool for the asymmetric synthesis of
 ulosonic acid precursors.
;
_journal_issue 1
_journal_name_full 'Chemical communications (Cambridge, England)'
_journal_page_first 88
_journal_page_last 90
_journal_paper_doi 10.1039/b611265j
_journal_year 2007
_chemical_formula_moiety 'C16 H29 N O7'
_chemical_formula_sum 'C16 H29 N O7'
_chemical_formula_weight 347.40
_chemical_name_systematic
;
?
;
_space_group_IT_number 4
_symmetry_cell_setting monoclinic
_symmetry_space_group_name_Hall 'P 2yb'
_symmetry_space_group_name_H-M 'P 1 21 1'
_atom_sites_solution_hydrogens geom
_atom_sites_solution_primary direct
_atom_sites_solution_secondary difmap
_audit_creation_method SHELXL-97
_cell_angle_alpha 90.00
_cell_angle_beta 96.077(10)
_cell_angle_gamma 90.00
_cell_formula_units_Z 2
_cell_length_a 10.7551(14)
_cell_length_b 6.1499(5)
_cell_length_c 13.849(3)
_cell_measurement_reflns_used 202
_cell_measurement_temperature 159(2)
_cell_measurement_theta_max 23
_cell_measurement_theta_min 3
_cell_volume 910.8(2)
_computing_cell_refinement 'SMART (Siemens, 1995)'
_computing_data_collection 'SMART (Siemens, 1995)'
_computing_data_reduction 'SAINT (Siemens, 1995)'
_computing_publication_material 'SHELXL-97 (Sheldrick, 1997)'
_computing_structure_refinement 'SHELXL-97 (Sheldrick, 1997)'
_computing_structure_solution 'SHELXS-97 (Sheldrick, 1997)'
_diffrn_ambient_temperature 159(2)
_diffrn_measured_fraction_theta_full 0.944
_diffrn_measured_fraction_theta_max 0.944
_diffrn_measurement_device_type SIEMENS_SMART_CCD
_diffrn_measurement_method \w
_diffrn_radiation_monochromator graphite
_diffrn_radiation_source 'normal-focus sealed tube'
_diffrn_radiation_type MoK\a
_diffrn_radiation_wavelength 0.71073
_diffrn_reflns_av_R_equivalents 0.0301
_diffrn_reflns_av_sigmaI/netI 0.0235
_diffrn_reflns_limit_h_max 16
_diffrn_reflns_limit_h_min -16
_diffrn_reflns_limit_k_max 9
_diffrn_reflns_limit_k_min -9
_diffrn_reflns_limit_l_max 19
_diffrn_reflns_limit_l_min -21
_diffrn_reflns_number 16581
_diffrn_reflns_theta_full 33.52
_diffrn_reflns_theta_max 33.52
_diffrn_reflns_theta_min 1.90
_diffrn_standards_decay_% 0.0
_diffrn_standards_interval_time 1200
_diffrn_standards_number 335
_exptl_absorpt_coefficient_mu 0.099
_exptl_absorpt_correction_type none
_exptl_crystal_colour colorless
_exptl_crystal_density_diffrn 1.267
_exptl_crystal_density_method 'not measured'
_exptl_crystal_description block
_exptl_crystal_F_000 376
_exptl_crystal_size_max 0.55
_exptl_crystal_size_mid 0.50
_exptl_crystal_size_min 0.14
_refine_diff_density_max 0.309
_refine_diff_density_min -0.215
_refine_diff_density_rms 0.040
_refine_ls_extinction_method none
_refine_ls_goodness_of_fit_ref 1.075
_refine_ls_hydrogen_treatment mixed
_refine_ls_matrix_type full
_refine_ls_number_parameters 228
_refine_ls_number_reflns 3651
_refine_ls_number_restraints 1
_refine_ls_restrained_S_all 1.075
_refine_ls_R_factor_all 0.0366
_refine_ls_R_factor_gt 0.0314
_refine_ls_shift/su_max 0.006
_refine_ls_shift/su_mean 0.001
_refine_ls_structure_factor_coef Fsqd
_refine_ls_weighting_details 'calc w=1/[\s^2^(Fo^2^)+(0.046P)^2^+0.08P] where P=(Fo^2^+2Fc^2^)/3'
_refine_ls_weighting_scheme calc
_refine_ls_wR_factor_gt 0.0788
_refine_ls_wR_factor_ref 0.0829
_reflns_number_gt 3365
_reflns_number_total 3651
_reflns_threshold_expression I>2sigma(I)
_cod_data_source_file b611265j.txt
_cod_data_source_block gasperi1
_cod_original_sg_symbol_H-M 'P 21'
_cod_database_code 7101608

loop_
_symmetry_equiv_pos_as_xyz
'x, y, z'
'-x, y+1/2, -z'

loop_
_atom_site_label
_atom_site_type_symbol
_atom_site_fract_x
_atom_site_fract_y
_atom_site_fract_z
_atom_site_U_iso_or_equiv
_atom_site_adp_type
_atom_site_occupancy
_atom_site_symmetry_multiplicity
_atom_site_calc_flag
_atom_site_refinement_flags
O7 O 0.65675(7) 0.43743(17) 0.21593(6) 0.02506(17) Uani 1 1 d .
O5 O 0.50573(8) 0.43327(16) -0.00481(6) 0.02322(16) Uani 1 1 d .
O2 O 0.82643(8) 0.42945(18) -0.38207(6) 0.02639(18) Uani 1 1 d .
O6 O 0.45425(7) 0.31305(15) 0.16897(6) 0.02313(17) Uani 1 1 d .
C11 C 0.73996(9) 0.4243(2) -0.07892(7) 0.01859(18) Uani 1 1 d .
H11A H 0.6645 0.4097 -0.1273 0.022 Uiso 1 1 calc R
N N 0.86599(8) 0.42112(18) -0.22036(6) 0.02033(17) Uani 1 1 d .
C12 C 0.71698(10) 0.2996(2) 0.01244(8) 0.0229(2) Uani 1 1 d .
H12A H 0.7207 0.1417 -0.0007 0.028 Uiso 1 1 calc R
H12B H 0.7841 0.3345 0.0647 0.028 Uiso 1 1 calc R
C14 C 0.58011(10) 0.29856(19) 0.15373(8) 0.02015(19) Uani 1 1 d .
H14A H 0.6085 0.1453 0.1660 0.024 Uiso 1 1 calc R
C1 C 0.85324(10) 0.3315(2) -0.12364(8) 0.0203(2) Uani 1 1 d .
H1A H 0.8456 0.1697 -0.1281 0.024 Uiso 1 1 calc R
O4 O 0.75919(8) 0.64903(15) -0.05687(7) 0.02437(17) Uani 1 1 d .
O3 O 0.70408(8) 0.22235(17) -0.29280(7) 0.02828(19) Uani 1 1 d .
C3 C 0.97837(10) 0.5619(2) -0.22032(8) 0.0218(2) Uani 1 1 d .
O1 O 1.01824(8) 0.58170(19) -0.11925(6) 0.0291(2) Uani 1 1 d .
C13 C 0.59175(10) 0.35376(19) 0.04667(8) 0.01878(18) Uani 1 1 d .
C6 C 0.79150(10) 0.3460(2) -0.29848(8) 0.0212(2) Uani 1 1 d .
C2 C 0.98086(11) 0.3910(3) -0.07101(9) 0.0292(3) Uani 1 1 d .
H2A H 0.9742 0.4210 -0.0015 0.035 Uiso 1 1 calc R
H2B H 1.0416 0.2717 -0.0761 0.035 Uiso 1 1 calc R
C7 C 0.75640(12) 0.3776(2) -0.47600(8) 0.0265(2) Uani 1 1 d .
C16 C 0.62150(14) 0.6624(2) 0.20573(12) 0.0349(3) Uani 1 1 d .
H16A H 0.6458 0.7186 0.1442 0.052 Uiso 1 1 calc R
H16B H 0.6639 0.7460 0.2598 0.052 Uiso 1 1 calc R
H16C H 0.5308 0.6759 0.2062 0.052 Uiso 1 1 calc R
C15 C 0.43127(13) 0.2479(3) 0.26461(9) 0.0308(3) Uani 1 1 d .
H15A H 0.4620 0.0993 0.2769 0.046 Uiso 1 1 calc R
H15B H 0.3412 0.2529 0.2702 0.046 Uiso 1 1 calc R
H15C H 0.4748 0.3468 0.3123 0.046 Uiso 1 1 calc R
C4 C 0.94831(13) 0.7900(2) -0.25711(11) 0.0315(3) Uani 1 1 d .
H4A H 0.8813 0.8512 -0.2227 0.047 Uiso 1 1 calc R
H4B H 0.9211 0.7850 -0.3269 0.047 Uiso 1 1 calc R
H4C H 1.0231 0.8813 -0.2456 0.047 Uiso 1 1 calc R
C5 C 1.08091(11) 0.4541(3) -0.27180(10) 0.0320(3) Uani 1 1 d .
H5A H 1.1009 0.3115 -0.2426 0.048 Uiso 1 1 calc R
H5B H 1.1559 0.5458 -0.2650 0.048 Uiso 1 1 calc R
H5C H 1.0518 0.4358 -0.3408 0.048 Uiso 1 1 calc R
C8 C 0.62566(14) 0.4718(3) -0.48040(11) 0.0415(4) Uani 1 1 d .
H8A H 0.5784 0.3953 -0.4341 0.062 Uiso 1 1 calc R
H8B H 0.5833 0.4544 -0.5462 0.062 Uiso 1 1 calc R
H8C H 0.6308 0.6267 -0.4638 0.062 Uiso 1 1 calc R
C9 C 0.75511(17) 0.1327(3) -0.49454(12) 0.0397(3) Uani 1 1 d .
H9A H 0.7056 0.0605 -0.4484 0.059 Uiso 1 1 calc R
H9B H 0.8409 0.0770 -0.4861 0.059 Uiso 1 1 calc R
H9C H 0.7180 0.1037 -0.5610 0.059 Uiso 1 1 calc R
C10 C 0.83207(16) 0.4929(3) -0.54736(10) 0.0401(3) Uani 1 1 d .
H10A H 0.8331 0.6495 -0.5342 0.060 Uiso 1 1 calc R
H10B H 0.7940 0.4664 -0.6138 0.060 Uiso 1 1 calc R
H10C H 0.9179 0.4371 -0.5401 0.060 Uiso 1 1 calc R
H4O H 0.694(2) 0.711(5) -0.0738(16) 0.048(6) Uiso 1 1 d .

loop_
_atom_site_aniso_label
_atom_site_aniso_U_11
_atom_site_aniso_U_22
_atom_site_aniso_U_33
_atom_site_aniso_U_23
_atom_site_aniso_U_13
_atom_site_aniso_U_12
O7 0.0207(3) 0.0294(4) 0.0240(4) 0.0005(4) -0.0028(3) -0.0033(4)
O5 0.0199(3) 0.0263(4) 0.0231(3) 0.0035(3) 0.0008(2) 0.0026(3)
O2 0.0261(4) 0.0355(5) 0.0175(3) -0.0013(3) 0.0018(3) -0.0071(4)
O6 0.0201(3) 0.0300(4) 0.0200(3) -0.0019(3) 0.0055(3) -0.0059(3)
C11 0.0155(4) 0.0215(4) 0.0187(4) 0.0015(4) 0.0020(3) -0.0003(4)
N 0.0176(3) 0.0257(4) 0.0179(4) 0.0006(4) 0.0028(3) -0.0031(4)
C12 0.0190(4) 0.0283(5) 0.0221(5) 0.0066(4) 0.0050(3) 0.0030(4)
C14 0.0198(4) 0.0217(5) 0.0190(4) 0.0017(4) 0.0025(3) -0.0018(4)
C1 0.0180(4) 0.0237(5) 0.0194(4) 0.0024(4) 0.0029(3) 0.0014(4)
O4 0.0207(4) 0.0217(4) 0.0303(4) -0.0013(3) 0.0007(3) 0.0001(3)
O3 0.0265(4) 0.0307(5) 0.0280(4) -0.0039(4) 0.0045(3) -0.0092(4)
C3 0.0168(4) 0.0274(5) 0.0216(5) -0.0021(4) 0.0040(3) -0.0036(4)
O1 0.0219(4) 0.0432(6) 0.0216(4) -0.0007(4) -0.0002(3) -0.0096(4)
C13 0.0181(4) 0.0191(4) 0.0194(4) 0.0009(4) 0.0028(3) -0.0013(4)
C6 0.0203(4) 0.0233(5) 0.0202(4) -0.0023(4) 0.0032(3) 0.0004(4)
C2 0.0178(4) 0.0446(8) 0.0250(5) 0.0068(5) 0.0006(4) 0.0006(5)
C7 0.0278(5) 0.0325(6) 0.0187(5) -0.0056(4) 0.0006(4) -0.0003(5)
C16 0.0367(7) 0.0265(6) 0.0392(7) -0.0030(5) -0.0067(5) -0.0080(5)
C15 0.0326(6) 0.0396(7) 0.0215(5) -0.0014(5) 0.0092(4) -0.0103(6)
C4 0.0343(6) 0.0246(6) 0.0356(6) -0.0003(5) 0.0031(5) -0.0053(5)
C5 0.0200(5) 0.0411(7) 0.0367(6) -0.0029(6) 0.0106(4) 0.0014(5)
C8 0.0347(7) 0.0571(10) 0.0311(6) -0.0100(7) -0.0044(5) 0.0122(7)
C9 0.0532(9) 0.0337(7) 0.0324(7) -0.0126(6) 0.0060(6) 0.0005(7)
C10 0.0474(8) 0.0524(9) 0.0209(5) 0.0003(6) 0.0058(5) -0.0068(7)

loop_
_atom_type_symbol
_atom_type_description
_atom_type_scat_dispersion_real
_atom_type_scat_dispersion_imag
_atom_type_scat_source
C C 0.0033 0.0016 'International Tables Vol C Tables 4.2.6.8 and 6.1.1.4'
H H 0.0000 0.0000 'International Tables Vol C Tables 4.2.6.8 and 6.1.1.4'
N N 0.0061 0.0033 'International Tables Vol C Tables 4.2.6.8 and 6.1.1.4'
O O 0.0106 0.0060 'International Tables Vol C Tables 4.2.6.8 and 6.1.1.4'

loop_
_geom_angle_atom_site_label_1
_geom_angle_atom_site_label_2
_geom_angle_atom_site_label_3
_geom_angle
C14 O7 C16 112.99(9)
C6 O2 C7 120.81(10)
C14 O6 C15 112.83(9)
O4 C11 C12 110.06(9)
O4 C11 C1 110.11(9)
C12 C11 C1 110.73(9)
C6 N C1 119.67(9)
C6 N C3 127.58(9)
C1 N C3 111.88(9)
C13 C12 C11 112.23(9)
O6 C14 O7 112.43(9)
O6 C14 C13 108.12(9)
O7 C14 C13 110.61(9)
N C1 C2 100.32(9)
N C1 C11 112.55(9)
C2 C1 C11 115.45(10)
O1 C3 N 102.14(8)
O1 C3 C4 106.40(10)
N C3 C4 113.23(10)
O1 C3 C5 109.80(10)
N C3 C5 111.99(11)
C4 C3 C5 112.58(11)
C3 O1 C2 108.60(10)
O5 C13 C12 123.74(10)
O5 C13 C14 121.45(9)
C12 C13 C14 114.81(9)
O3 C6 O2 125.25(10)
O3 C6 N 123.75(10)
O2 C6 N 110.99(10)
O1 C2 C1 104.87(9)
O2 C7 C8 109.84(10)
O2 C7 C10 102.42(10)
C8 C7 C10 110.72(13)
O2 C7 C9 110.96(12)
C8 C7 C9 112.22(14)
C10 C7 C9 110.26(13)

loop_
_geom_bond_atom_site_label_1
_geom_bond_atom_site_label_2
_geom_bond_distance
O7 C14 1.4145(14)
O7 C16 1.4375(19)
O5 C13 1.2098(14)
O2 C6 1.3553(14)
O2 C7 1.4675(14)
O6 C14 1.3947(13)
O6 C15 1.4302(14)
C11 O4 1.4256(15)
C11 C12 1.5218(15)
C11 C1 1.5341(15)
N C6 1.3572(14)
N C1 1.4683(14)
N C3 1.4866(14)
C12 C13 1.5116(15)
C14 C13 1.5389(15)
C1 C2 1.5289(16)
O3 C6 1.2181(15)
C3 O1 1.4250(14)
C3 C4 1.5156(19)
C3 C5 1.5265(16)
O1 C2 1.4282(18)
C7 C8 1.5160(19)
C7 C10 1.520(2)
C7 C9 1.528(2)

loop_
_geom_torsion_atom_site_label_1
_geom_torsion_atom_site_label_2
_geom_torsion_atom_site_label_3
_geom_torsion_atom_site_label_4
_geom_torsion
O4 C11 C12 C13 70.06(12)
C1 C11 C12 C13 -167.97(9)
C15 O6 C14 O7 -62.29(13)
C15 O6 C14 C13 175.32(10)
C16 O7 C14 O6 -58.41(13)
C16 O7 C14 C13 62.57(13)
C6 N C1 C2 158.85(11)
C3 N C1 C2 -11.30(12)
C6 N C1 C11 -77.89(13)
C3 N C1 C11 111.97(11)
O4 C11 C1 N -67.94(11)
C12 C11 C1 N 170.12(9)
O4 C11 C1 C2 46.42(13)
C12 C11 C1 C2 -75.53(13)
C6 N C3 O1 -178.64(11)
C1 N C3 O1 -9.46(12)
C6 N C3 C4 67.38(15)
C1 N C3 C4 -123.44(11)
C6 N C3 C5 -61.22(16)
C1 N C3 C5 107.96(11)
N C3 O1 C2 28.53(12)
C4 C3 O1 C2 147.46(10)
C5 C3 O1 C2 -90.45(12)
C11 C12 C13 O5 20.24(17)
C11 C12 C13 C14 -160.14(10)
O6 C14 C13 O5 12.11(15)
O7 C14 C13 O5 -111.39(12)
O6 C14 C13 C12 -167.52(10)
O7 C14 C13 C12 68.97(12)
C7 O2 C6 O3 1.30(19)
C7 O2 C6 N -177.71(10)
C1 N C6 O3 7.94(18)
C3 N C6 O3 176.38(12)
C1 N C6 O2 -173.03(10)
C3 N C6 O2 -4.59(17)
C3 O1 C2 C1 -36.94(12)
N C1 C2 O1 28.07(12)
C11 C1 C2 O1 -93.15(11)
C6 O2 C7 C8 65.53(17)
C6 O2 C7 C10 -176.78(12)
C6 O2 C7 C9 -59.13(16)

loop_
_cod_related_entry_id
_cod_related_entry_database
_cod_related_entry_code
1 ChemSpider 21198157
